data_4319489
loop_
_publ_author_name
'Craig C. McLauchlan'
'James A. Ibers'

_publ_section_title
;
 Synthesis and Characterization of the Silver Maleonitrilediselenolates
 and Silver Maleonitriledithiolates
 [K([2.2.2]-cryptand)]4[Ag4(Se2C2(CN)2)4],
 [Na([2.2.2]-cryptand)]4[Ag4(S2C2(CN)2)4].0.33MeCN,
 [NBu4]4[Ag4(S2C2(CN)2)4], [K([2.2.2]-cryptand)]3[Ag(Se2C2(CN)2)2].2MeCN,
 and [Na([2.2.2]-cryptand)]3[Ag(S2C2(CN)2)2]
;
_journal_name_full 'Inorganic Chemistry'
_journal_page_first 1809
_journal_page_last 1815
_journal_paper_doi 10.1021/ic000868q
_journal_volume 40
_journal_year 2001
_chemical_formula_moiety '4(C18 H36 N2 NA1 O6) (C16 N8 Ag4 Se8) 0.33 (C2 H3 N)'
_chemical_formula_sum 'C88.67 H145 Ag4 N16.33 Na4 O24 S8'
_chemical_formula_weight 2603.80
_chemical_name_systematic
; 
 ? 
;
_space_group_IT_number 81
_symmetry_cell_setting tetragonal
_symmetry_space_group_name_Hall 'P -4'
_symmetry_space_group_name_H-M 'P -4'
_atom_sites_solution_hydrogens geom
_atom_sites_solution_primary direct
_atom_sites_solution_secondary difmap
_audit_creation_method SHELXL-97
_cell_angle_alpha 90.00
_cell_angle_beta 90.00
_cell_angle_gamma 90.00
_cell_formula_units_Z 4
_cell_length_a 27.039(4)
_cell_length_b 27.039(4)
_cell_length_c 15.358(3)
_cell_measurement_temperature 153(2)
_cell_measurement_theta_max 28.77
_cell_measurement_theta_min 2.727
_cell_volume 11228(3)
_computing_cell_refinement 'SAINT+ Version 6.02 (Bruker-AXS, 1999)'
_computing_data_collection 'SMART Version 5 (Bruker-AXS, 1999)'
_computing_data_reduction 'SAINT+ Version 6.02 (Bruker-AXS, 1999)'
_computing_molecular_graphics 'SHELXTL-97 (Sheldrick, 1997)'
_computing_publication_material 'SHELXTL-97 (Sheldrick, 1997)'
_computing_structure_refinement 'SHELXL-97 (Sheldrick, 1997)'
_computing_structure_solution 'SHELXS-97 (Sheldrick, 1990)'
_diffrn_ambient_temperature 153(2)
_diffrn_measured_fraction_theta_full 0.931
_diffrn_measured_fraction_theta_max 0.931
_diffrn_measurement_device_type 'Bruker AXS SMART-1000 with CCD'
_diffrn_measurement_method /w
_diffrn_radiation_monochromator graphite
_diffrn_radiation_source 'standard focus sealed tube'
_diffrn_radiation_type MoK\a
_diffrn_radiation_wavelength 0.71073
_diffrn_reflns_av_R_equivalents 0.0404
_diffrn_reflns_av_sigmaI/netI 0.0358
_diffrn_reflns_limit_h_max 36
_diffrn_reflns_limit_h_min -36
_diffrn_reflns_limit_k_max 36
_diffrn_reflns_limit_k_min -36
_diffrn_reflns_limit_l_max 20
_diffrn_reflns_limit_l_min -20
_diffrn_reflns_number 140127
_diffrn_reflns_theta_full 29.01
_diffrn_reflns_theta_max 29.01
_diffrn_reflns_theta_min 1.06
_diffrn_standards_decay_% '< 2'
_exptl_absorpt_coefficient_mu 0.925
_exptl_absorpt_correction_T_max .87317
_exptl_absorpt_correction_T_min .74637
_exptl_absorpt_correction_type mixed
_exptl_absorpt_process_details
;
Face-absorption corrected followed by SADABS
;
_exptl_crystal_colour yellow
_exptl_crystal_density_diffrn 1.541
_exptl_crystal_density_method 'not measured'
_exptl_crystal_description block
_exptl_crystal_F_000 5377
_exptl_crystal_size_max .320
_exptl_crystal_size_mid .166
_exptl_crystal_size_min .164
_refine_diff_density_max 1.315
_refine_diff_density_min -1.239
_refine_diff_density_rms 0.109
_refine_ls_abs_structure_details 'Flack H D (1983), Acta Cryst. A39, 876-881'
_refine_ls_abs_structure_Flack 0.410(14)
_refine_ls_extinction_method none
_refine_ls_goodness_of_fit_ref 1.690
_refine_ls_hydrogen_treatment riding
_refine_ls_matrix_type full
_refine_ls_number_parameters 1314
_refine_ls_number_reflns 27572
_refine_ls_number_restraints 0
_refine_ls_restrained_S_all 1.690
_refine_ls_R_factor_all 0.0635
_refine_ls_R_factor_gt 0.0473
_refine_ls_shift/su_max 0.255
_refine_ls_shift/su_mean 0.007
_refine_ls_structure_factor_coef Fsqd
_refine_ls_weighting_details
; calc 
1/[\s^2^(Fo^2^)+(0.0300Fo^2^)^2^] 
;
_refine_ls_weighting_scheme calc
_refine_ls_wR_factor_gt 0.0984
_refine_ls_wR_factor_ref 0.1029
_reflns_number_gt 22676
_reflns_number_total 27572
_reflns_threshold_expression >2sigma(I)
_cod_data_source_file ic000868q_2.cif
_cod_data_source_block all
_cod_original_cell_volume 11229(3)
_cod_database_code 4319489

loop_
_symmetry_equiv_pos_as_xyz
'x, y, z'
'-x, -y, z'
'y, -x, -z'
'-y, x, -z'

loop_
_atom_site_label
_atom_site_type_symbol
_atom_site_fract_x
_atom_site_fract_y
_atom_site_fract_z
_atom_site_U_iso_or_equiv
_atom_site_adp_type
_atom_site_occupancy
_atom_site_symmetry_multiplicity
_atom_site_calc_flag
_atom_site_refinement_flags
_atom_site_disorder_assembly
_atom_site_disorder_group
Ag1 Ag -0.554604(12) -0.478708(12) -0.06519(2) 0.03102(8) Uani 1 1 d . . .
Ag2 Ag -0.505883(12) -0.055595(12) -0.51197(2) 0.03190(8) Uani 1 1 d . . .
Ag3 Ag -0.443346(12) -0.013949(12) -0.37063(2) 0.03008(8) Uani 1 1 d . . .
Ag4 Ag -0.057619(13) 0.026647(13) 0.05756(2) 0.03937(9) Uani 1 1 d . . .
S1 S -0.59097(4) -0.54350(4) -0.15528(7) 0.0342(3) Uani 1 1 d . . .
S2 S -0.60272(4) -0.51601(4) 0.06557(7) 0.0310(2) Uani 1 1 d . . .
S3 S -0.56993(4) -0.04744(4) -0.62501(7) 0.0325(3) Uani 1 1 d . . .
S4 S -0.57377(4) -0.07234(4) -0.40125(7) 0.0308(2) Uani 1 1 d . . .
S5 S -0.45081(4) -0.08481(4) -0.27391(7) 0.0349(3) Uani 1 1 d . . .
S6 S -0.41707(4) -0.07302(4) -0.49512(7) 0.0301(2) Uani 1 1 d . . .
S7 S -0.08704(5) -0.02732(5) 0.17613(8) 0.0424(3) Uani 1 1 d . . .
S8 S -0.10963(4) -0.02393(4) -0.04817(8) 0.0320(3) Uani 1 1 d . . .
Na1 Na -0.81080(6) -0.42888(6) -0.11371(11) 0.0319(4) Uani 1 1 d . . .
Na2 Na -0.17817(6) -0.10239(6) -0.36938(11) 0.0323(4) Uani 1 1 d . . .
Na3 Na -0.69947(6) -0.60976(6) -0.52913(12) 0.0326(4) Uani 1 1 d . . .
Na4 Na -0.10028(6) -0.30878(6) 0.03167(12) 0.0347(4) Uani 1 1 d . . .
O1 O -0.81965(16) -0.4918(2) -0.0030(4) 0.130(3) Uani 1 1 d . . .
O2 O -0.89961(14) -0.46910(18) -0.0928(3) 0.0641(12) Uani 1 1 d . . .
O3 O -0.83040(14) -0.35867(12) -0.0046(2) 0.0485(9) Uani 1 1 d . . .
O4 O -0.82319(15) -0.34335(13) -0.1809(2) 0.0555(10) Uani 1 1 d . . .
O5 O -0.71896(12) -0.43267(14) -0.1602(2) 0.0487(9) Uani 1 1 d . . .
O6 O -0.78977(12) -0.49556(12) -0.2207(2) 0.0414(8) Uani 1 1 d . . .
O7 O -0.17807(16) -0.15959(15) -0.4929(3) 0.0616(11) Uani 1 1 d . . .
O8 O -0.21654(15) -0.06650(15) -0.5019(2) 0.0556(10) Uani 1 1 d . . .
O9 O -0.15233(12) -0.14985(11) -0.2437(2) 0.0401(8) Uani 1 1 d . . .
O10 O -0.24145(12) -0.17280(13) -0.3129(2) 0.0423(8) Uani 1 1 d . . .
O11 O -0.11025(12) -0.03334(12) -0.4026(2) 0.0414(8) Uani 1 1 d . . .
O12 O -0.17175(12) -0.03598(11) -0.2636(2) 0.0383(8) Uani 1 1 d . . .
O13 O -0.67028(10) -0.53762(11) -0.4363(2) 0.0329(7) Uani 1 1 d . . .
O14 O -0.63766(11) -0.63532(10) -0.42051(19) 0.0317(7) Uani 1 1 d . . .
O15 O -0.63122(13) -0.63093(12) -0.6314(2) 0.0445(8) Uani 1 1 d . . .
O16 O -0.72058(12) -0.68428(12) -0.6236(2) 0.0436(8) Uani 1 1 d . . .
O17 O -0.76445(12) -0.57169(12) -0.6181(2) 0.0405(8) Uani 1 1 d . . .
O18 O -0.77482(11) -0.59157(12) -0.4376(2) 0.0395(8) Uani 1 1 d . . .
O19 O -0.11734(12) -0.38253(11) 0.1297(2) 0.0377(7) Uani 1 1 d . . .
O20 O -0.02281(11) -0.33885(12) 0.1120(2) 0.0369(7) Uani 1 1 d . . .
O21 O -0.18143(12) -0.29535(13) -0.0481(3) 0.0496(9) Uani 1 1 d . . .
O22 O -0.11374(13) -0.37246(13) -0.0838(2) 0.0465(9) Uani 1 1 d . . .
O23 O -0.09359(15) -0.23327(13) 0.1221(3) 0.0626(12) Uani 1 1 d . . .
O24 O -0.07787(16) -0.23372(14) -0.0593(2) 0.0622(12) Uani 1 1 d . . .
N1 N -0.68800(17) -0.63654(17) -0.1495(3) 0.0544(12) Uani 1 1 d . . .
N2 N -0.69969(17) -0.60596(19) 0.0990(3) 0.0579(13) Uani 1 1 d . . .
N3 N -0.70224(17) -0.0697(3) -0.6529(3) 0.0799(19) Uani 1 1 d . . .
N4 N -0.70709(18) -0.09133(19) -0.4024(3) 0.0588(13) Uani 1 1 d . . .
N5 N -0.41740(16) -0.21669(15) -0.2770(3) 0.0454(10) Uani 1 1 d . . .
N6 N -0.3901(2) -0.20541(19) -0.5129(3) 0.0754(17) Uani 1 1 d . . .
N7 N -0.1906(3) -0.1106(2) 0.2154(3) 0.092(2) Uani 1 1 d . . .
N8 N -0.2113(2) -0.1123(2) -0.0294(3) 0.0817(19) Uani 1 1 d . . .
N1A N -0.74322(18) -0.4214(2) 0.0191(3) 0.0690(16) Uani 1 1 d . . .
N1B N -0.08682(16) -0.13870(16) -0.3957(3) 0.0574(13) Uani 1 1 d . . .
N1C N -0.66670(14) -0.52892(13) -0.6258(3) 0.0372(9) Uani 1 1 d . . .
N1D N -0.17906(15) -0.29584(16) 0.1417(3) 0.0469(11) Uani 1 1 d . . .
N2A N -0.87158(17) -0.42754(15) -0.2557(3) 0.0496(12) Uani 1 1 d . . .
N2B N -0.26793(14) -0.06703(16) -0.3339(3) 0.0440(11) Uani 1 1 d . . .
N2C N -0.73138(14) -0.69035(14) -0.4337(3) 0.0368(9) Uani 1 1 d . . .
N2D N -0.01888(16) -0.3206(3) -0.0728(3) 0.084(2) Uani 1 1 d . . .
C1 C -0.63102(15) -0.56993(15) -0.0814(3) 0.0308(10) Uani 1 1 d . . .
C2 C -0.63571(15) -0.56008(16) 0.0059(3) 0.0307(10) Uani 1 1 d . . .
C3 C -0.66292(17) -0.60776(17) -0.1188(3) 0.0381(11) Uani 1 1 d . . .
C4 C -0.67183(17) -0.58599(17) 0.0549(3) 0.0359(11) Uani 1 1 d . . .
C5 C -0.62118(16) -0.06066(16) -0.5620(3) 0.0298(9) Uani 1 1 d . . .
C6 C -0.62371(16) -0.06935(16) -0.4738(3) 0.0308(10) Uani 1 1 d . . .
C7 C -0.66701(19) -0.0655(2) -0.6108(3) 0.0484(14) Uani 1 1 d . . .
C8 C -0.67079(18) -0.08119(18) -0.4360(3) 0.0363(10) Uani 1 1 d . . .
C9 C -0.43025(15) -0.13031(16) -0.3444(3) 0.0296(10) Uani 1 1 d . . .
C10 C -0.41758(15) -0.12636(16) -0.4309(3) 0.0319(10) Uani 1 1 d . . .
C11 C -0.42307(17) -0.17875(17) -0.3073(3) 0.0336(10) Uani 1 1 d . . .
C12 C -0.4022(2) -0.1706(2) -0.4754(3) 0.0474(13) Uani 1 1 d . . .
C13 C -0.13182(17) -0.05867(16) 0.1191(3) 0.0347(10) Uani 1 1 d . . .
C14 C -0.13982(16) -0.05942(16) 0.0308(3) 0.0316(10) Uani 1 1 d . . .
C15 C -0.1641(2) -0.0889(2) 0.1713(4) 0.0551(15) Uani 1 1 d . . .
C16 C -0.1790(2) -0.0892(2) -0.0012(3) 0.0466(13) Uani 1 1 d . . .
C1A C -0.7462(6) -0.4664(4) 0.0688(8) 0.185(8) Uani 1 1 d . . .
H1AA H -0.7126 -0.4809 0.0697 0.223 Uiso 1 1 calc R . .
H1AB H -0.7541 -0.4569 0.1294 0.223 Uiso 1 1 calc R . .
C1B C -0.0885(3) -0.1674(2) -0.4767(5) 0.078(2) Uani 1 1 d . . .
H1BA H -0.0615 -0.1921 -0.4760 0.094 Uiso 1 1 calc R . .
H1BB H -0.0826 -0.1449 -0.5265 0.094 Uiso 1 1 calc R . .
C1C C -0.64168(17) -0.49456(17) -0.5664(3) 0.0408(12) Uani 1 1 d . . .
H1CA H -0.6405 -0.4614 -0.5935 0.049 Uiso 1 1 calc R . .
H1CB H -0.6072 -0.5058 -0.5572 0.049 Uiso 1 1 calc R . .
C1D C -0.1859(3) -0.3406(3) 0.1927(4) 0.083(2) Uani 1 1 d . . .
H1DA H -0.1820 -0.3311 0.2546 0.099 Uiso 1 1 calc R . .
H1DB H -0.2208 -0.3508 0.1850 0.099 Uiso 1 1 calc R . .
C2C C -0.66739(18) -0.49097(15) -0.4797(3) 0.0368(11) Uani 1 1 d . . .
H2CA H -0.6493 -0.4673 -0.4423 0.044 Uiso 1 1 calc R . .
H2CB H -0.7012 -0.4780 -0.4886 0.044 Uiso 1 1 calc R . .
C2B C -0.1368(3) -0.1936(2) -0.4902(5) 0.087(2) Uani 1 1 d . . .
H2BA H -0.1355 -0.2123 -0.5455 0.105 Uiso 1 1 calc R . .
H2BB H -0.1419 -0.2176 -0.4423 0.105 Uiso 1 1 calc R . .
C2D C -0.1591(4) -0.3796(3) 0.1806(8) 0.178(7) Uani 1 1 d . . .
H2DA H -0.1819 -0.4053 0.1581 0.213 Uiso 1 1 calc R . .
H2DB H -0.1489 -0.3907 0.2393 0.213 Uiso 1 1 calc R . .
C2A C -0.7763(4) -0.5013(6) 0.0474(12) 0.267(13) Uani 1 1 d . . .
H2AA H -0.7873 -0.5172 0.1022 0.320 Uiso 1 1 calc R . .
H2AB H -0.7568 -0.5264 0.0153 0.320 Uiso 1 1 calc R . .
C3A C -0.8637(3) -0.5035(2) 0.0330(4) 0.0697(19) Uani 1 1 d . . .
H3AA H -0.8654 -0.4884 0.0917 0.084 Uiso 1 1 calc R . .
H3AB H -0.8653 -0.5398 0.0406 0.084 Uiso 1 1 calc R . .
C3C C -0.62675(15) -0.55088(16) -0.3910(3) 0.0305(10) Uani 1 1 d . . .
H3CA H -0.6198 -0.5262 -0.3450 0.037 Uiso 1 1 calc R . .
H3CB H -0.5984 -0.5514 -0.4317 0.037 Uiso 1 1 calc R . .
C3B C -0.1861(3) -0.1354(3) -0.5756(4) 0.085(2) Uani 1 1 d . . .
H3BA H -0.1925 -0.1602 -0.6216 0.102 Uiso 1 1 calc R . .
H3BB H -0.1567 -0.1158 -0.5921 0.102 Uiso 1 1 calc R . .
C3D C -0.0747(3) -0.3987(3) 0.1702(6) 0.128(4) Uani 1 1 d . . .
H3DA H -0.0824 -0.3994 0.2332 0.153 Uiso 1 1 calc R . .
H3DB H -0.0706 -0.4336 0.1523 0.153 Uiso 1 1 calc R . .
C4C C -0.63335(17) -0.60107(16) -0.3509(3) 0.0333(10) Uani 1 1 d . . .
H4CA H -0.6045 -0.6094 -0.3140 0.040 Uiso 1 1 calc R . .
H4CB H -0.6635 -0.6017 -0.3143 0.040 Uiso 1 1 calc R . .
C4B C -0.2288(3) -0.1033(3) -0.5648(4) 0.072(2) Uani 1 1 d . . .
H4BA H -0.2373 -0.0875 -0.6210 0.086 Uiso 1 1 calc R . .
H4BB H -0.2576 -0.1227 -0.5449 0.086 Uiso 1 1 calc R . .
C4A C -0.9051(3) -0.4883(4) -0.0144(9) 0.171(6) Uani 1 1 d . . .
H4AA H -0.9272 -0.5173 -0.0202 0.205 Uiso 1 1 calc R . .
H4AB H -0.9229 -0.4636 0.0214 0.205 Uiso 1 1 calc R . .
C4D C -0.0334(2) -0.3798(3) 0.1642(7) 0.131(5) Uani 1 1 d . . .
H4DA H -0.0108 -0.4065 0.1453 0.157 Uiso 1 1 calc R . .
H4DB H -0.0234 -0.3707 0.2241 0.157 Uiso 1 1 calc R . .
C5B C -0.2558(2) -0.0339(2) -0.4800(4) 0.0595(16) Uani 1 1 d . . .
H5BA H -0.2738 -0.0249 -0.5339 0.071 Uiso 1 1 calc R . .
H5BB H -0.2416 -0.0031 -0.4556 0.071 Uiso 1 1 calc R . .
C5D C 0.02005(19) -0.3450(2) 0.0620(3) 0.0509(14) Uani 1 1 d . . .
H5DA H 0.0468 -0.3268 0.0922 0.061 Uiso 1 1 calc R . .
H5DB H 0.0288 -0.3805 0.0649 0.061 Uiso 1 1 calc R . .
C5C C -0.64297(17) -0.68575(16) -0.3916(3) 0.0367(11) Uani 1 1 d . . .
H5CA H -0.6200 -0.6918 -0.3425 0.044 Uiso 1 1 calc R . .
H5CB H -0.6337 -0.7083 -0.4397 0.044 Uiso 1 1 calc R . .
C5A C -0.9326(3) -0.4550(4) -0.1479(11) 0.167(7) Uani 1 1 d . . .
H5AA H -0.9509 -0.4276 -0.1199 0.201 Uiso 1 1 calc R . .
H5AB H -0.9563 -0.4828 -0.1534 0.201 Uiso 1 1 calc R . .
C6B C -0.29151(19) -0.0545(2) -0.4168(4) 0.0591(16) Uani 1 1 d . . .
H6BA H -0.3181 -0.0300 -0.4062 0.071 Uiso 1 1 calc R . .
H6BB H -0.3069 -0.0845 -0.4417 0.071 Uiso 1 1 calc R . .
C6C C -0.69536(17) -0.69732(17) -0.3625(3) 0.0389(11) Uani 1 1 d . . .
H6CA H -0.6969 -0.7320 -0.3419 0.047 Uiso 1 1 calc R . .
H6CB H -0.7043 -0.6755 -0.3132 0.047 Uiso 1 1 calc R . .
C6D C 0.0221(2) -0.3325(7) -0.0184(5) 0.280(12) Uani 1 1 d . . .
H6DA H 0.0397 -0.3597 -0.0483 0.336 Uiso 1 1 calc R . .
H6DB H 0.0443 -0.3035 -0.0209 0.336 Uiso 1 1 calc R . .
C6A C -0.9226(3) -0.4401(5) -0.2291(6) 0.128(5) Uani 1 1 d . . .
H6AA H -0.9433 -0.4106 -0.2404 0.154 Uiso 1 1 calc R . .
H6AB H -0.9344 -0.4664 -0.2688 0.154 Uiso 1 1 calc R . .
C7C C -0.6332(2) -0.54802(19) -0.6934(3) 0.0470(13) Uani 1 1 d . . .
H7CA H -0.6111 -0.5211 -0.7132 0.056 Uiso 1 1 calc R . .
H7CB H -0.6528 -0.5593 -0.7440 0.056 Uiso 1 1 calc R . .
C7A C -0.7549(2) -0.3783(2) 0.0770(4) 0.0661(18) Uani 1 1 d . . .
H7AA H -0.7435 -0.3856 0.1368 0.079 Uiso 1 1 calc R . .
H7AB H -0.7368 -0.3488 0.0561 0.079 Uiso 1 1 calc R . .
C7B C -0.0767(2) -0.1705(2) -0.3158(5) 0.073(2) Uani 1 1 d . . .
H7BA H -0.0898 -0.2042 -0.3257 0.087 Uiso 1 1 calc R . .
H7BB H -0.0405 -0.1732 -0.3067 0.087 Uiso 1 1 calc R . .
C7D C -0.22319(18) -0.2876(2) 0.0880(4) 0.0555(16) Uani 1 1 d . . .
H7DA H -0.2472 -0.3138 0.1034 0.067 Uiso 1 1 calc R . .
H7DB H -0.2378 -0.2559 0.1071 0.067 Uiso 1 1 calc R . .
C8C C -0.6025(2) -0.5903(2) -0.6600(4) 0.0517(14) Uani 1 1 d . . .
H8CA H -0.5800 -0.6015 -0.7069 0.062 Uiso 1 1 calc R . .
H8CB H -0.5818 -0.5785 -0.6110 0.062 Uiso 1 1 calc R . .
C8B C -0.1001(2) -0.1490(2) -0.2362(4) 0.0590(16) Uani 1 1 d . . .
H8BA H -0.0899 -0.1683 -0.1844 0.071 Uiso 1 1 calc R . .
H8BB H -0.0887 -0.1145 -0.2283 0.071 Uiso 1 1 calc R . .
C8A C -0.8084(3) -0.3674(2) 0.0789(4) 0.0613(17) Uani 1 1 d . . .
H8AA H -0.8257 -0.3955 0.1068 0.074 Uiso 1 1 calc R . .
H8AB H -0.8138 -0.3378 0.1157 0.074 Uiso 1 1 calc R . .
C8D C -0.2209(3) -0.2863(6) 0.0019(6) 0.218(9) Uani 1 1 d . . .
H8DA H -0.2322 -0.2527 -0.0146 0.262 Uiso 1 1 calc R . .
H8DB H -0.2468 -0.3093 -0.0186 0.262 Uiso 1 1 calc R . .
C9C C -0.6484(2) -0.6614(2) -0.7020(3) 0.0559(15) Uani 1 1 d . . .
H9CA H -0.6199 -0.6744 -0.7354 0.067 Uiso 1 1 calc R . .
H9CB H -0.6693 -0.6416 -0.7419 0.067 Uiso 1 1 calc R . .
C9A C -0.8158(3) -0.31232(19) -0.0396(4) 0.0609(17) Uani 1 1 d . . .
H9AA H -0.7794 -0.3114 -0.0469 0.073 Uiso 1 1 calc R . .
H9AB H -0.8255 -0.2853 0.0005 0.073 Uiso 1 1 calc R . .
C9B C -0.17442(19) -0.19694(18) -0.2263(4) 0.0470(13) Uani 1 1 d . . .
H9BA H -0.1640 -0.2094 -0.1685 0.056 Uiso 1 1 calc R . .
H9BB H -0.1646 -0.2214 -0.2711 0.056 Uiso 1 1 calc R . .
C9D C -0.1913(3) -0.3319(3) -0.1081(5) 0.097(3) Uani 1 1 d . . .
H9DA H -0.2219 -0.3488 -0.0885 0.116 Uiso 1 1 calc R . .
H9DB H -0.1994 -0.3152 -0.1636 0.116 Uiso 1 1 calc R . .
C10A C -0.8400(2) -0.3058(2) -0.1239(4) 0.0556(15) Uani 1 1 d . . .
H10G H -0.8764 -0.3080 -0.1170 0.067 Uiso 1 1 calc R . .
H10H H -0.8319 -0.2728 -0.1481 0.067 Uiso 1 1 calc R . .
C10B C -0.2284(2) -0.1887(2) -0.2283(3) 0.0510(14) Uani 1 1 d . . .
H10A H -0.2461 -0.2197 -0.2139 0.061 Uiso 1 1 calc R . .
H10B H -0.2377 -0.1632 -0.1850 0.061 Uiso 1 1 calc R . .
C10C C -0.6781(2) -0.70363(18) -0.6640(4) 0.0472(13) Uani 1 1 d . . .
H10C H -0.6877 -0.7269 -0.7108 0.057 Uiso 1 1 calc R . .
H10D H -0.6579 -0.7218 -0.6209 0.057 Uiso 1 1 calc R . .
C10D C -0.1580(2) -0.3677(3) -0.1266(6) 0.101(3) Uani 1 1 d . . .
H10E H -0.1499 -0.3643 -0.1892 0.121 Uiso 1 1 calc R . .
H10F H -0.1754 -0.3996 -0.1201 0.121 Uiso 1 1 calc R . .
C11B C -0.29114(18) -0.1559(2) -0.3184(4) 0.0487(13) Uani 1 1 d . . .
H11A H -0.3126 -0.1783 -0.2842 0.058 Uiso 1 1 calc R . .
H11B H -0.3021 -0.1574 -0.3799 0.058 Uiso 1 1 calc R . .
C11C C -0.75066(19) -0.71956(19) -0.5826(4) 0.0472(13) Uani 1 1 d . . .
H11C H -0.7518 -0.7497 -0.6191 0.057 Uiso 1 1 calc R . .
H11D H -0.7847 -0.7064 -0.5783 0.057 Uiso 1 1 calc R . .
C11A C -0.8448(4) -0.3425(3) -0.2631(5) 0.123(4) Uani 1 1 d . . .
H11G H -0.8676 -0.3139 -0.2644 0.147 Uiso 1 1 calc R . .
H11H H -0.8181 -0.3353 -0.3054 0.147 Uiso 1 1 calc R . .
C11D C -0.0772(3) -0.3774(7) -0.1400(8) 0.320(13) Uani 1 1 d . . .
H11E H -0.0722 -0.4135 -0.1452 0.384 Uiso 1 1 calc R . .
H11F H -0.0912 -0.3666 -0.1964 0.384 Uiso 1 1 calc R . .
C12C C -0.73266(19) -0.73368(16) -0.4911(3) 0.0432(12) Uani 1 1 d . . .
H12C H -0.7550 -0.7589 -0.4661 0.052 Uiso 1 1 calc R . .
H12D H -0.6991 -0.7482 -0.4950 0.052 Uiso 1 1 calc R . .
C12B C -0.29763(19) -0.1037(2) -0.2852(4) 0.0567(16) Uani 1 1 d . . .
H12A H -0.3330 -0.0945 -0.2893 0.068 Uiso 1 1 calc R . .
H12B H -0.2881 -0.1025 -0.2230 0.068 Uiso 1 1 calc R . .
C12D C -0.0324(2) -0.3587(2) -0.1386(5) 0.076(2) Uani 1 1 d . . .
H12E H -0.0261 -0.3443 -0.1968 0.092 Uiso 1 1 calc R . .
H12F H -0.0091 -0.3866 -0.1316 0.092 Uiso 1 1 calc R . .
C12A C -0.8677(5) -0.3779(2) -0.2912(6) 0.189(7) Uani 1 1 d . . .
H12G H -0.8554 -0.3825 -0.3514 0.227 Uiso 1 1 calc R . .
H12H H -0.9022 -0.3662 -0.2968 0.227 Uiso 1 1 calc R . .
C13C C -0.71036(17) -0.50497(17) -0.6660(3) 0.0397(12) Uani 1 1 d . . .
H13C H -0.7000 -0.4867 -0.7188 0.048 Uiso 1 1 calc R . .
H13D H -0.7249 -0.4810 -0.6246 0.048 Uiso 1 1 calc R . .
C13B C -0.04894(18) -0.0989(2) -0.3990(5) 0.0618(18) Uani 1 1 d . . .
H13A H -0.0193 -0.1113 -0.4299 0.074 Uiso 1 1 calc R . .
H13B H -0.0390 -0.0901 -0.3389 0.074 Uiso 1 1 calc R . .
C13A C -0.6945(3) -0.4154(7) -0.0213(6) 0.263(11) Uani 1 1 d . . .
H13G H -0.6839 -0.3813 -0.0071 0.315 Uiso 1 1 calc R . .
H13H H -0.6721 -0.4377 0.0112 0.315 Uiso 1 1 calc R . .
C13D C -0.1679(3) -0.2515(4) 0.1929(8) 0.183(7) Uani 1 1 d . . .
H13E H -0.1928 -0.2265 0.1759 0.220 Uiso 1 1 calc R . .
H13F H -0.1750 -0.2602 0.2543 0.220 Uiso 1 1 calc R . .
C14B C -0.06778(19) -0.0538(2) -0.4441(4) 0.0543(15) Uani 1 1 d . . .
H14A H -0.0413 -0.0285 -0.4455 0.065 Uiso 1 1 calc R . .
H14B H -0.0762 -0.0623 -0.5050 0.065 Uiso 1 1 calc R . .
C14C C -0.74816(19) -0.54288(18) -0.6898(3) 0.0443(13) Uani 1 1 d . . .
H14C H -0.7771 -0.5260 -0.7160 0.053 Uiso 1 1 calc R . .
H14D H -0.7340 -0.5652 -0.7344 0.053 Uiso 1 1 calc R . .
C14D C -0.1263(4) -0.2294(3) 0.1930(4) 0.131(4) Uani 1 1 d . . .
H14E H -0.1081 -0.2408 0.2452 0.157 Uiso 1 1 calc R . .
H14F H -0.1331 -0.1938 0.2016 0.157 Uiso 1 1 calc R . .
C14A C -0.6847(3) -0.4211(4) -0.0951(4) 0.104(3) Uani 1 1 d . . .
H14G H -0.6593 -0.4475 -0.0969 0.125 Uiso 1 1 calc R . .
H14H H -0.6681 -0.3903 -0.1141 0.125 Uiso 1 1 calc R . .
C15C C -0.79874(17) -0.54653(18) -0.5628(4) 0.0463(13) Uani 1 1 d . . .
H15C H -0.8272 -0.5346 -0.5974 0.056 Uiso 1 1 calc R . .
H15D H -0.7825 -0.5177 -0.5353 0.056 Uiso 1 1 calc R . .
C15B C -0.0990(2) -0.0051(2) -0.3271(4) 0.0496(14) Uani 1 1 d . . .
H15A H -0.0804 0.0251 -0.3431 0.060 Uiso 1 1 calc R . .
H15B H -0.0786 -0.0247 -0.2861 0.060 Uiso 1 1 calc R . .
C15D C -0.0900(2) -0.1884(2) 0.0741(4) 0.0574(16) Uani 1 1 d . . .
H15E H -0.1174 -0.1666 0.0929 0.069 Uiso 1 1 calc R . .
H15F H -0.0587 -0.1720 0.0907 0.069 Uiso 1 1 calc R . .
C15A C -0.7062(2) -0.4751(2) -0.2099(4) 0.0575(15) Uani 1 1 d . . .
H15G H -0.7007 -0.5038 -0.1711 0.069 Uiso 1 1 calc R . .
H15H H -0.6755 -0.4690 -0.2432 0.069 Uiso 1 1 calc R . .
C16C C -0.81602(17) -0.58160(19) -0.4947(3) 0.0425(12) Uani 1 1 d . . .
H16C H -0.8437 -0.5669 -0.4614 0.051 Uiso 1 1 calc R . .
H16D H -0.8277 -0.6127 -0.5219 0.051 Uiso 1 1 calc R . .
C16B C -0.1475(2) 0.00834(17) -0.2861(3) 0.0457(13) Uani 1 1 d . . .
H16A H -0.1419 0.0287 -0.2334 0.055 Uiso 1 1 calc R . .
H16B H -0.1679 0.0276 -0.3275 0.055 Uiso 1 1 calc R . .
C16D C -0.0912(10) -0.1911(4) -0.0066(6) 0.366(19) Uani 1 1 d . . .
H16E H -0.0703 -0.1635 -0.0278 0.439 Uiso 1 1 calc R . .
H16F H -0.1256 -0.1827 -0.0233 0.439 Uiso 1 1 calc R . .
C16A C -0.7475(2) -0.4853(2) -0.2700(4) 0.0660(18) Uani 1 1 d . . .
H16G H -0.7534 -0.4562 -0.3077 0.079 Uiso 1 1 calc R . .
H16H H -0.7393 -0.5139 -0.3076 0.079 Uiso 1 1 calc R . .
C17D C -0.0378(4) -0.2224(6) -0.0711(14) 0.319(16) Uani 1 1 d . . .
H17E H -0.0202 -0.2168 -0.0155 0.382 Uiso 1 1 calc R . .
H17F H -0.0359 -0.1921 -0.1071 0.382 Uiso 1 1 calc R . .
C17C C -0.78548(17) -0.62692(17) -0.3711(3) 0.0408(11) Uani 1 1 d . . .
H17C H -0.8196 -0.6213 -0.3498 0.049 Uiso 1 1 calc R . .
H17D H -0.7627 -0.6213 -0.3217 0.049 Uiso 1 1 calc R . .
C17B C -0.2180(2) -0.0291(2) -0.2190(3) 0.0471(13) Uani 1 1 d . . .
H17A H -0.2156 0.0005 -0.1815 0.057 Uiso 1 1 calc R . .
H17B H -0.2241 -0.0580 -0.1809 0.057 Uiso 1 1 calc R . .
C17A C -0.8320(2) -0.5065(2) -0.2736(5) 0.0655(17) Uani 1 1 d . . .
H17G H -0.8576 -0.5219 -0.2365 0.079 Uiso 1 1 calc R . .
H17H H -0.8223 -0.5311 -0.3182 0.079 Uiso 1 1 calc R . .
C18C C -0.78097(17) -0.67935(18) -0.3998(3) 0.0416(12) Uani 1 1 d . . .
H18C H -0.7881 -0.7014 -0.3499 0.050 Uiso 1 1 calc R . .
H18D H -0.8058 -0.6861 -0.4456 0.050 Uiso 1 1 calc R . .
C18B C -0.25972(19) -0.02327(19) -0.2784(4) 0.0511(14) Uani 1 1 d . . .
H18A H -0.2538 0.0059 -0.3161 0.061 Uiso 1 1 calc R . .
H18B H -0.2900 -0.0168 -0.2441 0.061 Uiso 1 1 calc R . .
C18A C -0.8538(2) -0.4640(2) -0.3176(4) 0.0515(14) Uani 1 1 d . . .
H18G H -0.8288 -0.4486 -0.3560 0.062 Uiso 1 1 calc R . .
H18H H -0.8817 -0.4752 -0.3544 0.062 Uiso 1 1 calc R . .
C18D C -0.0157(4) -0.2689(3) -0.1215(4) 0.156(6) Uani 1 1 d . . .
H18E H 0.0195 -0.2620 -0.1346 0.188 Uiso 1 1 calc R . .
H18F H -0.0332 -0.2720 -0.1779 0.188 Uiso 1 1 calc R . .
C20 C -0.5000 -0.5000 -0.6046(15) 0.077(5) Uani 0.67 2 d SP . .
N20 N -0.5000 -0.5000 -0.5291(9) 0.101(5) Uani 0.67 2 d SP . .
C21 C -0.5000 -0.5000 -0.6988(10) 0.078(4) Uani 0.67 2 d SP . .

loop_
_atom_site_aniso_label
_atom_site_aniso_U_11
_atom_site_aniso_U_22
_atom_site_aniso_U_33
_atom_site_aniso_U_23
_atom_site_aniso_U_13
_atom_site_aniso_U_12
Ag1 0.03131(18) 0.02646(17) 0.03530(18) -0.00245(14) -0.00516(15) 0.00058(14)
Ag2 0.03063(18) 0.03098(18) 0.03409(18) -0.00383(15) -0.00676(14) 0.00232(15)
Ag3 0.03263(19) 0.02863(18) 0.02898(17) 0.00012(14) -0.00275(15) -0.00233(14)
Ag4 0.0386(2) 0.02727(18) 0.0522(2) 0.00293(16) -0.00180(18) -0.00484(15)
S1 0.0398(7) 0.0337(6) 0.0292(6) -0.0042(5) -0.0076(5) -0.0026(5)
S2 0.0250(5) 0.0360(6) 0.0320(6) -0.0119(5) 0.0019(5) -0.0014(4)
S3 0.0292(6) 0.0428(7) 0.0254(6) 0.0031(5) -0.0015(5) 0.0013(5)
S4 0.0377(6) 0.0271(6) 0.0275(6) -0.0005(4) -0.0049(5) 0.0007(5)
S5 0.0421(7) 0.0340(6) 0.0286(6) 0.0028(5) 0.0036(5) -0.0025(5)
S6 0.0305(6) 0.0349(6) 0.0248(6) 0.0012(5) -0.0019(4) 0.0031(5)
S7 0.0498(8) 0.0390(7) 0.0382(7) 0.0027(6) -0.0059(6) -0.0063(6)
S8 0.0257(5) 0.0320(6) 0.0382(6) 0.0063(5) -0.0017(5) 0.0027(4)
Na1 0.0322(9) 0.0330(9) 0.0303(9) 0.0008(7) 0.0031(7) 0.0005(7)
Na2 0.0343(9) 0.0316(9) 0.0308(9) -0.0044(8) 0.0004(8) -0.0008(7)
Na3 0.0287(9) 0.0293(9) 0.0398(10) -0.0039(8) -0.0009(8) 0.0024(7)
Na4 0.0303(9) 0.0332(9) 0.0405(10) 0.0085(8) -0.0050(8) -0.0060(8)
O1 0.046(3) 0.155(5) 0.190(6) 0.147(5) 0.036(3) 0.028(3)
O2 0.034(2) 0.099(3) 0.059(3) -0.027(2) 0.0141(19) -0.014(2)
O3 0.064(2) 0.0381(19) 0.044(2) 0.0061(16) 0.0067(18) 0.0034(17)
O4 0.083(3) 0.037(2) 0.046(2) 0.0114(17) -0.025(2) -0.0152(19)
O5 0.0335(19) 0.069(3) 0.044(2) -0.0035(19) 0.0030(16) -0.0113(17)
O6 0.0336(18) 0.046(2) 0.045(2) -0.0077(16) -0.0060(16) 0.0083(15)
O7 0.074(3) 0.058(2) 0.053(3) -0.022(2) 0.023(2) -0.012(2)
O8 0.067(3) 0.065(3) 0.035(2) -0.0008(18) -0.0104(18) -0.016(2)
O9 0.0407(19) 0.0363(18) 0.0434(19) 0.0115(15) -0.0070(16) -0.0102(14)
O10 0.0352(18) 0.055(2) 0.0366(19) -0.0039(16) 0.0017(15) -0.0069(16)
O11 0.0382(19) 0.0415(19) 0.044(2) -0.0017(16) 0.0025(16) -0.0010(15)
O12 0.0410(19) 0.0363(18) 0.0376(18) -0.0083(15) -0.0003(15) -0.0089(14)
O13 0.0263(15) 0.0346(17) 0.0379(18) -0.0031(15) 0.0005(14) 0.0013(13)
O14 0.0349(17) 0.0268(16) 0.0333(17) -0.0056(13) 0.0005(14) -0.0016(13)
O15 0.050(2) 0.0382(19) 0.046(2) -0.0023(17) 0.0085(17) 0.0076(16)
O16 0.050(2) 0.0384(19) 0.043(2) -0.0120(16) 0.0004(17) 0.0055(16)
O17 0.0386(18) 0.0369(18) 0.046(2) -0.0017(16) -0.0039(16) 0.0038(14)
O18 0.0259(16) 0.0423(19) 0.050(2) -0.0052(17) 0.0037(15) 0.0015(14)
O19 0.0412(19) 0.0349(17) 0.0369(18) -0.0022(15) -0.0030(15) -0.0068(14)
O20 0.0309(17) 0.0430(19) 0.0369(18) 0.0049(15) -0.0038(14) 0.0031(14)
O21 0.0344(19) 0.046(2) 0.069(3) -0.0012(19) -0.0156(18) -0.0084(16)
O22 0.049(2) 0.062(2) 0.0282(18) -0.0032(16) -0.0009(16) 0.0162(17)
O23 0.085(3) 0.048(2) 0.055(2) 0.0247(19) -0.038(2) -0.033(2)
O24 0.077(3) 0.062(3) 0.048(2) 0.022(2) -0.028(2) -0.049(2)
N1 0.053(3) 0.059(3) 0.051(3) -0.013(2) -0.010(2) -0.023(2)
N2 0.049(3) 0.067(3) 0.057(3) -0.018(3) 0.010(2) -0.021(2)
N3 0.030(3) 0.167(6) 0.043(3) -0.009(3) -0.006(2) 0.003(3)
N4 0.051(3) 0.082(4) 0.043(3) -0.008(2) 0.004(2) -0.019(3)
N5 0.050(3) 0.036(2) 0.050(3) 0.008(2) -0.009(2) -0.0054(19)
N6 0.122(5) 0.051(3) 0.053(3) -0.012(3) -0.021(3) 0.047(3)
N7 0.121(5) 0.119(5) 0.036(3) -0.003(3) 0.023(3) -0.061(4)
N8 0.089(4) 0.104(5) 0.052(3) -0.003(3) 0.010(3) -0.060(4)
N1A 0.052(3) 0.114(5) 0.041(3) -0.012(3) -0.012(2) 0.018(3)
N1B 0.042(3) 0.045(3) 0.085(4) 0.022(3) 0.026(2) 0.011(2)
N1C 0.034(2) 0.030(2) 0.048(2) 0.0055(19) -0.0001(19) 0.0023(16)
N1D 0.037(2) 0.050(3) 0.054(3) -0.018(2) 0.009(2) -0.008(2)
N2A 0.068(3) 0.033(2) 0.047(3) -0.003(2) -0.028(2) 0.013(2)
N2B 0.026(2) 0.056(3) 0.051(3) -0.006(2) 0.0014(19) -0.0069(19)
N2C 0.036(2) 0.035(2) 0.040(2) -0.0081(19) -0.0015(18) -0.0090(17)
N2D 0.027(2) 0.185(7) 0.041(3) 0.044(4) -0.006(2) 0.005(3)
C1 0.027(2) 0.027(2) 0.039(3) -0.0073(19) -0.0089(19) 0.0031(17)
C2 0.021(2) 0.036(2) 0.035(3) -0.007(2) -0.0024(18) 0.0030(18)
C3 0.039(3) 0.036(3) 0.040(3) 0.001(2) -0.006(2) -0.004(2)
C4 0.030(2) 0.035(2) 0.043(3) -0.010(2) 0.003(2) -0.006(2)
C5 0.030(2) 0.033(2) 0.026(2) 0.0017(19) 0.0034(19) 0.0013(18)
C6 0.030(2) 0.032(2) 0.031(2) -0.0041(19) 0.0002(19) 0.0029(19)
C7 0.036(3) 0.086(4) 0.023(3) -0.009(3) 0.008(2) 0.003(3)
C8 0.038(3) 0.042(3) 0.029(2) -0.005(2) -0.001(2) -0.003(2)
C9 0.027(2) 0.032(2) 0.030(2) 0.0070(18) -0.0073(18) -0.0034(18)
C10 0.025(2) 0.036(2) 0.035(3) -0.008(2) -0.0050(19) 0.0037(18)
C11 0.036(3) 0.030(2) 0.034(3) -0.003(2) -0.004(2) -0.004(2)
C12 0.055(3) 0.053(3) 0.035(3) 0.002(2) -0.009(3) 0.018(3)
C13 0.039(3) 0.028(2) 0.037(3) -0.004(2) 0.012(2) 0.0022(19)
C14 0.025(2) 0.027(2) 0.042(3) -0.0008(19) 0.0020(19) 0.0025(18)
C15 0.061(4) 0.066(4) 0.038(3) -0.011(3) 0.005(3) -0.027(3)
C16 0.049(3) 0.056(3) 0.035(3) -0.001(2) 0.003(2) -0.016(3)
C1A 0.300(19) 0.130(10) 0.126(9) -0.068(8) -0.132(12) 0.150(11)
C1B 0.077(5) 0.056(4) 0.102(5) 0.006(4) 0.054(4) 0.025(3)
C1C 0.035(3) 0.027(2) 0.060(3) 0.006(2) -0.009(2) -0.0056(19)
C1D 0.067(4) 0.131(7) 0.050(4) 0.038(4) 0.017(3) 0.028(4)
C2C 0.040(3) 0.022(2) 0.048(3) -0.009(2) -0.015(2) -0.0014(19)
C2B 0.121(6) 0.041(3) 0.099(6) -0.023(4) 0.054(5) -0.003(4)
C2D 0.219(11) 0.034(4) 0.280(14) 0.023(6) 0.209(11) -0.002(5)
C2A 0.083(7) 0.37(2) 0.34(2) 0.33(2) -0.029(10) 0.005(10)
C3A 0.088(5) 0.065(4) 0.056(4) -0.011(3) 0.015(4) -0.027(4)
C3C 0.026(2) 0.029(2) 0.036(3) -0.0050(19) -0.0062(19) -0.0050(18)
C3B 0.128(7) 0.084(5) 0.044(4) -0.024(4) 0.031(4) -0.034(5)
C3D 0.117(7) 0.122(7) 0.144(8) 0.107(6) -0.092(6) -0.074(6)
C4C 0.036(3) 0.033(2) 0.031(2) -0.0077(19) 0.008(2) -0.0030(19)
C4B 0.086(5) 0.096(5) 0.034(3) -0.002(3) -0.013(3) -0.026(4)
C4A 0.051(5) 0.190(11) 0.270(14) 0.173(11) 0.079(7) 0.041(5)
C4D 0.043(4) 0.160(8) 0.189(10) 0.154(8) -0.021(5) -0.010(4)
C5B 0.067(4) 0.060(4) 0.051(3) 0.008(3) -0.021(3) -0.005(3)
C5D 0.035(3) 0.076(4) 0.042(3) -0.009(3) -0.007(2) 0.016(3)
C5C 0.037(3) 0.027(2) 0.046(3) -0.004(2) -0.006(2) -0.003(2)
C5A 0.029(4) 0.154(9) 0.319(18) 0.169(11) -0.024(7) -0.014(4)
C6B 0.034(3) 0.070(4) 0.074(4) 0.001(3) -0.012(3) -0.003(3)
C6C 0.047(3) 0.028(2) 0.042(3) 0.005(2) 0.000(2) -0.007(2)
C6D 0.029(4) 0.74(3) 0.069(6) 0.182(12) 0.017(4) 0.088(9)
C6A 0.056(5) 0.223(13) 0.106(7) -0.087(8) -0.039(5) 0.053(6)
C7C 0.054(3) 0.045(3) 0.041(3) 0.005(2) 0.008(3) -0.002(2)
C7A 0.081(5) 0.083(5) 0.035(3) 0.001(3) -0.015(3) -0.033(4)
C7B 0.036(3) 0.067(4) 0.116(6) 0.045(4) 0.003(4) 0.015(3)
C7D 0.031(3) 0.046(3) 0.090(5) 0.019(3) 0.015(3) 0.001(2)
C8C 0.045(3) 0.053(3) 0.057(4) 0.002(3) 0.014(3) 0.008(3)
C8B 0.044(3) 0.069(4) 0.064(4) 0.034(3) -0.007(3) -0.005(3)
C8A 0.104(5) 0.041(3) 0.039(3) -0.009(3) 0.011(3) -0.004(3)
C8D 0.071(6) 0.48(2) 0.108(8) -0.163(11) -0.053(5) 0.152(10)
C9C 0.072(4) 0.057(4) 0.039(3) -0.006(3) 0.007(3) 0.022(3)
C9A 0.098(5) 0.025(3) 0.060(4) -0.013(3) 0.010(3) 0.003(3)
C9B 0.058(3) 0.035(3) 0.048(3) 0.009(2) 0.003(3) -0.013(2)
C9D 0.069(5) 0.136(7) 0.085(5) -0.067(5) -0.043(4) 0.056(5)
C10A 0.047(3) 0.039(3) 0.080(4) 0.018(3) 0.008(3) 0.011(2)
C10B 0.054(3) 0.057(3) 0.042(3) 0.000(3) 0.009(3) -0.021(3)
C10C 0.060(3) 0.034(3) 0.048(3) -0.010(2) 0.007(3) 0.006(2)
C10D 0.050(4) 0.072(5) 0.179(9) -0.064(5) -0.049(5) 0.015(3)
C11B 0.038(3) 0.055(3) 0.053(3) -0.004(3) 0.002(2) -0.013(2)
C11C 0.045(3) 0.040(3) 0.057(3) -0.016(3) -0.006(3) -0.007(2)
C11A 0.173(9) 0.114(7) 0.081(5) 0.073(5) -0.078(6) -0.096(6)
C11D 0.022(4) 0.72(3) 0.216(12) -0.365(19) 0.031(5) -0.041(9)
C12C 0.048(3) 0.027(2) 0.056(3) -0.007(2) 0.006(3) -0.011(2)
C12B 0.030(3) 0.068(4) 0.072(4) 0.001(3) 0.009(3) -0.019(3)
C12D 0.067(4) 0.060(4) 0.102(6) 0.048(4) 0.048(4) 0.032(3)
C12A 0.406(18) 0.032(4) 0.128(8) 0.025(4) -0.198(10) -0.039(7)
C13C 0.041(3) 0.037(3) 0.041(3) 0.009(2) -0.004(2) 0.007(2)
C13B 0.028(3) 0.064(4) 0.092(5) 0.035(3) 0.019(3) 0.009(3)
C13A 0.028(4) 0.70(4) 0.061(6) -0.105(12) -0.010(4) 0.003(9)
C13D 0.052(5) 0.224(11) 0.272(14) -0.222(11) 0.063(6) -0.056(6)
C14B 0.044(3) 0.048(3) 0.071(4) 0.014(3) 0.017(3) -0.001(2)
C14C 0.054(3) 0.042(3) 0.038(3) 0.001(2) -0.014(2) 0.008(2)
C14D 0.255(12) 0.101(6) 0.036(4) -0.018(4) 0.027(6) -0.120(7)
C14A 0.061(4) 0.205(9) 0.047(4) 0.024(5) -0.011(3) -0.069(5)
C15C 0.027(2) 0.040(3) 0.072(4) -0.010(3) -0.004(3) 0.009(2)
C15B 0.051(3) 0.050(3) 0.048(3) -0.001(3) 0.000(3) -0.024(3)
C15D 0.046(3) 0.043(3) 0.084(5) 0.028(3) 0.017(3) -0.005(2)
C15A 0.035(3) 0.062(4) 0.075(4) 0.009(3) 0.011(3) 0.014(3)
C16C 0.026(2) 0.045(3) 0.056(3) -0.008(3) -0.001(2) -0.001(2)
C16B 0.061(3) 0.031(3) 0.045(3) -0.004(2) 0.010(3) -0.016(2)
C16D 0.96(6) 0.090(8) 0.046(6) 0.003(5) -0.035(14) -0.200(19)
C16A 0.058(4) 0.073(4) 0.068(4) -0.029(3) 0.026(3) 0.001(3)
C17D 0.075(7) 0.293(19) 0.59(4) 0.39(2) -0.133(13) -0.086(10)
C17C 0.032(3) 0.043(3) 0.048(3) -0.006(2) 0.009(2) -0.003(2)
C17B 0.059(3) 0.048(3) 0.034(3) -0.018(2) 0.013(3) -0.009(3)
C17A 0.068(4) 0.047(4) 0.081(5) -0.016(3) 0.004(4) 0.001(3)
C18C 0.033(3) 0.041(3) 0.051(3) -0.007(2) 0.005(2) -0.004(2)
C18B 0.043(3) 0.042(3) 0.069(4) -0.005(3) 0.024(3) 0.001(2)
C18A 0.058(4) 0.050(3) 0.047(3) -0.002(3) -0.011(3) -0.002(3)
C18D 0.269(12) 0.164(8) 0.036(3) -0.061(5) 0.092(6) -0.205(9)
C20 0.066(10) 0.034(7) 0.130(17) 0.000 0.000 0.007(6)
N20 0.113(13) 0.112(13) 0.078(14) 0.000 0.000 0.006(11)
C21 0.076(10) 0.101(12) 0.058(10) 0.000 0.000 0.006(9)

loop_
_atom_type_symbol
_atom_type_description
_atom_type_scat_dispersion_real
_atom_type_scat_dispersion_imag
_atom_type_scat_source
C C 0.0033 0.0016 'International Tables Vol C Tables 4.2.6.8 and 6.1.1.4'
H H 0.0000 0.0000 'International Tables Vol C Tables 4.2.6.8 and 6.1.1.4'
N N 0.0061 0.0033 'International Tables Vol C Tables 4.2.6.8 and 6.1.1.4'
O O 0.0106 0.0060 'International Tables Vol C Tables 4.2.6.8 and 6.1.1.4'
Na Na 0.0362 0.0249 'International Tables Vol C Tables 4.2.6.8 and 6.1.1.4'
S S 0.1246 0.1234 'International Tables Vol C Tables 4.2.6.8 and 6.1.1.4'
Ag Ag -0.8971 1.1015 'International Tables Vol C Tables 4.2.6.8 and 6.1.1.4'

loop_
_geom_angle_atom_site_label_1
_geom_angle_atom_site_label_2
_geom_angle_atom_site_label_3
_geom_angle
_geom_angle_site_symmetry_1
_geom_angle_site_symmetry_3
_geom_angle_publ_flag
S2 Ag1 S1 145.12(4) 3_545 . ?
S2 Ag1 S2 124.57(2) 3_545 . ?
S1 Ag1 S2 87.58(4) . . ?
S2 Ag1 Ag1 55.83(3) 3_545 3_545 ?
S1 Ag1 Ag1 150.27(3) . 3_545 ?
S2 Ag1 Ag1 86.75(3) . 3_545 ?
S2 Ag1 Ag1 119.35(3) 3_545 4_455 ?
S1 Ag1 Ag1 90.47(3) . 4_455 ?
S2 Ag1 Ag1 50.93(3) . 4_455 ?
Ag1 Ag1 Ag1 63.645(15) 3_545 4_455 ?
S2 Ag1 Ag1 85.94(3) 3_545 2_445 ?
S1 Ag1 Ag1 96.58(3) . 2_445 ?
S2 Ag1 Ag1 109.01(3) . 2_445 ?
Ag1 Ag1 Ag1 58.178(7) 3_545 2_445 ?
Ag1 Ag1 Ag1 58.178(7) 4_455 2_445 ?
S6 Ag2 S3 141.05(4) . . ?
S6 Ag2 S4 126.87(4) . . ?
S3 Ag2 S4 88.84(4) . . ?
S6 Ag2 Ag3 55.99(3) . . ?
S3 Ag2 Ag3 151.76(3) . . ?
S4 Ag2 Ag3 89.41(3) . . ?
S6 Ag2 Ag2 95.03(3) . 2_455 ?
S3 Ag2 Ag2 89.14(3) . 2_455 ?
S4 Ag2 Ag2 104.66(3) . 2_455 ?
Ag3 Ag2 Ag2 64.119(11) . 2_455 ?
S6 Ag2 Ag3 117.53(3) . 2_455 ?
S3 Ag2 Ag3 97.16(3) . 2_455 ?
S4 Ag2 Ag3 48.53(3) . 2_455 ?
Ag3 Ag2 Ag3 61.553(16) . 2_455 ?
Ag2 Ag2 Ag3 57.175(10) 2_455 2_455 ?
S4 Ag3 S5 153.14(4) 2_455 . ?
S4 Ag3 S6 113.44(4) 2_455 . ?
S5 Ag3 S6 89.30(4) . . ?
S4 Ag3 Ag2 109.35(3) 2_455 . ?
S5 Ag3 Ag2 95.76(3) . . ?
S6 Ag3 Ag2 51.95(3) . . ?
S4 Ag3 Ag3 87.43(3) 2_455 2_455 ?
S5 Ag3 Ag3 96.19(3) . 2_455 ?
S6 Ag3 Ag3 114.44(3) . 2_455 ?
Ag2 Ag3 Ag3 62.503(11) . 2_455 ?
S4 Ag3 Ag2 51.80(3) 2_455 2_455 ?
S5 Ag3 Ag2 147.77(3) . 2_455 ?
S6 Ag3 Ag2 88.81(3) . 2_455 ?
Ag2 Ag3 Ag2 58.706(16) . 2_455 ?
Ag3 Ag3 Ag2 55.944(10) 2_455 2_455 ?
S8 Ag4 S7 135.44(4) 3 . ?
S8 Ag4 S8 131.77(2) 3 . ?
S7 Ag4 S8 88.56(4) . . ?
S8 Ag4 Ag4 54.70(3) 3 3 ?
S7 Ag4 Ag4 147.64(4) . 3 ?
S8 Ag4 Ag4 101.15(3) . 3 ?
S8 Ag4 Ag4 124.20(3) 3 4 ?
S7 Ag4 Ag4 94.34(4) . 4 ?
S8 Ag4 Ag4 51.04(3) . 4 ?
Ag4 Ag4 Ag4 69.722(15) 3 4 ?
C1 S1 Ag1 100.23(15) . . ?
C2 S2 Ag1 99.66(14) . 4_455 ?
C2 S2 Ag1 96.61(16) . . ?
Ag1 S2 Ag1 73.25(3) 4_455 . ?
C5 S3 Ag2 98.67(15) . . ?
C6 S4 Ag3 103.06(15) . 2_455 ?
C6 S4 Ag2 97.05(15) . . ?
Ag3 S4 Ag2 79.67(4) 2_455 . ?
C9 S5 Ag3 98.71(15) . . ?
C10 S6 Ag2 102.10(15) . . ?
C10 S6 Ag3 95.16(15) . . ?
Ag2 S6 Ag3 72.06(3) . . ?
C13 S7 Ag4 98.20(17) . . ?
C14 S8 Ag4 105.48(15) . 4 ?
C14 S8 Ag4 96.34(16) . . ?
Ag4 S8 Ag4 74.26(3) 4 . ?
O1 Na1 O6 88.7(2) . . ?
O1 Na1 O4 155.3(2) . . ?
O6 Na1 O4 114.62(13) . . ?
O1 Na1 O5 105.14(14) . . ?
O6 Na1 O5 64.68(12) . . ?
O4 Na1 O5 92.89(14) . . ?
O1 Na1 O3 92.3(2) . . ?
O6 Na1 O3 178.43(14) . . ?
O4 Na1 O3 64.56(12) . . ?
O5 Na1 O3 113.87(13) . . ?
O1 Na1 O2 62.44(16) . . ?
O6 Na1 O2 89.41(12) . . ?
O4 Na1 O2 107.51(15) . . ?
O5 Na1 O2 152.32(14) . . ?
O3 Na1 O2 92.11(13) . . ?
O1 Na1 N2A 120.76(19) . . ?
O6 Na1 N2A 67.81(12) . . ?
O4 Na1 N2A 65.57(12) . . ?
O5 Na1 N2A 110.97(14) . . ?
O3 Na1 N2A 112.60(14) . . ?
O2 Na1 N2A 63.76(15) . . ?
O1 Na1 N1A 66.1(2) . . ?
O6 Na1 N1A 112.93(15) . . ?
O4 Na1 N1A 108.68(17) . . ?
O5 Na1 N1A 64.48(14) . . ?
O3 Na1 N1A 66.47(15) . . ?
O2 Na1 N1A 122.83(17) . . ?
N2A Na1 N1A 173.03(18) . . ?
O9 Na2 O12 80.69(12) . . ?
O9 Na2 O7 106.40(15) . . ?
O12 Na2 O7 170.38(14) . . ?
O9 Na2 O8 169.01(14) . . ?
O12 Na2 O8 106.82(13) . . ?
O7 Na2 O8 67.17(15) . . ?
O9 Na2 N2B 106.86(14) . . ?
O12 Na2 N2B 70.30(12) . . ?
O7 Na2 N2B 112.72(15) . . ?
O8 Na2 N2B 69.31(14) . . ?
O9 Na2 O11 108.96(12) . . ?
O12 Na2 O11 63.97(11) . . ?
O7 Na2 O11 107.05(13) . . ?
O8 Na2 O11 81.80(12) . . ?
N2B Na2 O11 114.52(13) . . ?
O9 Na2 N1B 70.19(14) . . ?
O12 Na2 N1B 107.76(15) . . ?
O7 Na2 N1B 69.61(16) . . ?
O8 Na2 N1B 113.80(16) . . ?
N2B Na2 N1B 176.84(17) . . ?
O11 Na2 N1B 66.07(12) . . ?
O9 Na2 O10 63.46(11) . . ?
O12 Na2 O10 110.57(12) . . ?
O7 Na2 O10 78.73(12) . . ?
O8 Na2 O10 105.91(12) . . ?
N2B Na2 O10 67.07(12) . . ?
O11 Na2 O10 171.90(13) . . ?
N1B Na2 O10 111.88(13) . . ?
O17 Na3 O14 169.21(13) . . ?
O17 Na3 O15 106.02(13) . . ?
O14 Na3 O15 81.94(12) . . ?
O17 Na3 O18 69.51(12) . . ?
O14 Na3 O18 103.03(12) . . ?
O15 Na3 O18 173.97(14) . . ?
O17 Na3 O13 102.29(12) . . ?
O14 Na3 O13 67.92(10) . . ?
O15 Na3 O13 107.47(12) . . ?
O18 Na3 O13 77.80(11) . . ?
O17 Na3 O16 81.61(12) . . ?
O14 Na3 O16 108.44(12) . . ?
O15 Na3 O16 67.97(12) . . ?
O18 Na3 O16 106.89(12) . . ?
O13 Na3 O16 174.84(12) . . ?
O17 Na3 N2C 113.74(13) . . ?
O14 Na3 N2C 68.36(11) . . ?
O15 Na3 N2C 112.62(13) . . ?
O18 Na3 N2C 66.82(12) . . ?
O13 Na3 N2C 113.86(12) . . ?
O16 Na3 N2C 66.96(12) . . ?
O17 Na3 N1C 66.54(12) . . ?
O14 Na3 N1C 111.44(12) . . ?
O15 Na3 N1C 66.96(12) . . ?
O18 Na3 N1C 113.61(12) . . ?
O13 Na3 N1C 66.31(12) . . ?
O16 Na3 N1C 112.83(14) . . ?
N2C Na3 N1C 179.57(14) . . ?
O23 Na4 O22 167.71(14) . . ?
O23 Na4 O24 68.41(13) . . ?
O22 Na4 O24 101.24(14) . . ?
O23 Na4 O21 102.47(14) . . ?
O22 Na4 O21 68.30(12) . . ?
O24 Na4 O21 79.99(13) . . ?
O23 Na4 O19 109.17(13) . . ?
O22 Na4 O19 81.55(12) . . ?
O24 Na4 O19 175.86(13) . . ?
O21 Na4 O19 103.96(12) . . ?
O23 Na4 O20 86.09(13) . . ?
O22 Na4 O20 104.01(12) . . ?
O24 Na4 O20 108.88(13) . . ?
O21 Na4 O20 169.65(13) . . ?
O19 Na4 O20 67.31(11) . . ?
O23 Na4 N1D 66.79(14) . . ?
O22 Na4 N1D 114.35(13) . . ?
O24 Na4 N1D 115.03(16) . . ?
O21 Na4 N1D 66.91(14) . . ?
O19 Na4 N1D 66.04(13) . . ?
O20 Na4 N1D 112.26(14) . . ?
O23 Na4 N2D 111.4(2) . . ?
O22 Na4 N2D 67.76(18) . . ?
O24 Na4 N2D 65.11(19) . . ?
O21 Na4 N2D 115.34(15) . . ?
O19 Na4 N2D 113.64(17) . . ?
O20 Na4 N2D 65.72(12) . . ?
N1D Na4 N2D 177.59(17) . . ?
C3A O1 C2A 117.4(7) . . ?
C3A O1 Na1 122.6(4) . . ?
C2A O1 Na1 115.2(5) . . ?
C5A O2 C4A 129.7(7) . . ?
C5A O2 Na1 115.2(4) . . ?
C4A O2 Na1 111.9(5) . . ?
C9A O3 C8A 111.6(4) . . ?
C9A O3 Na1 110.2(3) . . ?
C8A O3 Na1 111.9(3) . . ?
C11A O4 C10A 114.4(6) . . ?
C11A O4 Na1 115.9(4) . . ?
C10A O4 Na1 116.3(3) . . ?
C14A O5 C15A 113.8(6) . . ?
C14A O5 Na1 115.4(4) . . ?
C15A O5 Na1 114.4(3) . . ?
C16A O6 C17A 112.7(5) . . ?
C16A O6 Na1 113.4(3) . . ?
C17A O6 Na1 109.8(3) . . ?
C3B O7 C2B 115.4(5) . . ?
C3B O7 Na2 113.2(3) . . ?
C2B O7 Na2 112.4(4) . . ?
C5B O8 C4B 114.9(5) . . ?
C5B O8 Na2 111.2(3) . . ?
C4B O8 Na2 112.4(4) . . ?
C8B O9 C9B 114.5(4) . . ?
C8B O9 Na2 110.1(3) . . ?
C9B O9 Na2 120.0(3) . . ?
C10B O10 C11B 112.9(4) . . ?
C10B O10 Na2 110.6(3) . . ?
C11B O10 Na2 110.6(3) . . ?
C15B O11 C14B 113.6(4) . . ?
C15B O11 Na2 111.6(3) . . ?
C14B O11 Na2 111.7(3) . . ?
C16B O12 C17B 114.3(4) . . ?
C16B O12 Na2 119.9(3) . . ?
C17B O12 Na2 110.6(3) . . ?
C3C O13 C2C 114.1(3) . . ?
C3C O13 Na3 109.9(2) . . ?
C2C O13 Na3 115.6(2) . . ?
C4C O14 C5C 113.2(3) . . ?
C4C O14 Na3 112.5(3) . . ?
C5C O14 Na3 114.0(2) . . ?
C8C O15 C9C 112.8(4) . . ?
C8C O15 Na3 115.1(3) . . ?
C9C O15 Na3 111.6(3) . . ?
C11C O16 C10C 114.8(4) . . ?
C11C O16 Na3 114.3(3) . . ?
C10C O16 Na3 111.2(3) . . ?
C14C O17 C15C 113.6(4) . . ?
C14C O17 Na3 116.1(3) . . ?
C15C O17 Na3 109.5(3) . . ?
C17C O18 C16C 113.8(4) . . ?
C17C O18 Na3 115.5(3) . . ?
C16C O18 Na3 108.7(3) . . ?
C2D O19 C3D 116.5(7) . . ?
C2D O19 Na4 116.2(4) . . ?
C3D O19 Na4 111.4(3) . . ?
C4D O20 C5D 113.0(5) . . ?
C4D O20 Na4 111.1(3) . . ?
C5D O20 Na4 116.8(3) . . ?
C8D O21 C9D 111.1(6) . . ?
C8D O21 Na4 116.0(4) . . ?
C9D O21 Na4 112.8(3) . . ?
C11D O22 C10D 110.4(7) . . ?
C11D O22 Na4 115.2(5) . . ?
C10D O22 Na4 113.7(3) . . ?
C14D O23 C15D 112.4(6) . . ?
C14D O23 Na4 116.7(3) . . ?
C15D O23 Na4 114.7(4) . . ?
C17D O24 C16D 96.4(12) . . ?
C17D O24 Na4 121.9(5) . . ?
C16D O24 Na4 105.5(5) . . ?
C1A N1A C13A 111.6(10) . . ?
C1A N1A C7A 109.4(6) . . ?
C13A N1A C7A 110.9(8) . . ?
C1A N1A Na1 107.1(5) . . ?
C13A N1A Na1 106.9(4) . . ?
C7A N1A Na1 110.9(3) . . ?
C1B N1B C13B 112.1(5) . . ?
C1B N1B C7B 113.0(5) . . ?
C13B N1B C7B 108.2(5) . . ?
C1B N1B Na2 107.0(4) . . ?
C13B N1B Na2 111.9(3) . . ?
C7B N1B Na2 104.5(3) . . ?
C1C N1C C7C 112.1(4) . . ?
C1C N1C C13C 110.5(4) . . ?
C7C N1C C13C 110.5(4) . . ?
C1C N1C Na3 108.2(3) . . ?
C7C N1C Na3 107.2(3) . . ?
C13C N1C Na3 108.1(3) . . ?
C1D N1D C13D 114.7(7) . . ?
C1D N1D C7D 109.0(4) . . ?
C13D N1D C7D 110.2(6) . . ?
C1D N1D Na4 108.9(3) . . ?
C13D N1D Na4 106.0(4) . . ?
C7D N1D Na4 107.7(3) . . ?
C18A N2A C12A 111.0(6) . . ?
C18A N2A C6A 109.5(5) . . ?
C12A N2A C6A 112.6(8) . . ?
C18A N2A Na1 108.3(3) . . ?
C12A N2A Na1 105.5(4) . . ?
C6A N2A Na1 109.7(4) . . ?
C6B N2B C18B 112.4(4) . . ?
C6B N2B C12B 111.0(4) . . ?
C18B N2B C12B 109.1(4) . . ?
C6B N2B Na2 107.6(3) . . ?
C18B N2B Na2 105.6(3) . . ?
C12B N2B Na2 111.0(3) . . ?
C12C N2C C18C 110.7(4) . . ?
C12C N2C C6C 111.0(4) . . ?
C18C N2C C6C 111.4(4) . . ?
C12C N2C Na3 108.6(3) . . ?
C18C N2C Na3 108.3(3) . . ?
C6C N2C Na3 106.7(2) . . ?
C6D N2D C12D 115.6(9) . . ?
C6D N2D C18D 115.7(9) . . ?
C12D N2D C18D 107.6(4) . . ?
C6D N2D Na4 107.9(4) . . ?
C12D N2D Na4 106.3(3) . . ?
C18D N2D Na4 102.5(5) . . ?
C2 C1 C3 117.8(4) . . ?
C2 C1 S1 128.4(3) . . ?
C3 C1 S1 113.8(3) . . ?
C1 C2 C4 119.1(4) . . ?
C1 C2 S2 126.7(4) . . ?
C4 C2 S2 114.2(3) . . ?
N1 C3 C1 178.4(6) . . ?
N2 C4 C2 175.9(5) . . ?
C6 C5 C7 116.7(4) . . ?
C6 C5 S3 128.8(4) . . ?
C7 C5 S3 114.4(3) . . ?
C5 C6 C8 118.7(4) . . ?
C5 C6 S4 126.5(4) . . ?
C8 C6 S4 114.5(3) . . ?
N3 C7 C5 177.0(5) . . ?
N4 C8 C6 176.8(5) . . ?
C10 C9 C11 114.8(4) . . ?
C10 C9 S5 128.9(3) . . ?
C11 C9 S5 116.2(3) . . ?
C9 C10 C12 117.8(4) . . ?
C9 C10 S6 127.7(3) . . ?
C12 C10 S6 114.6(4) . . ?
N5 C11 C9 179.2(5) . . ?
N6 C12 C10 178.3(6) . . ?
C14 C13 C15 116.5(4) . . ?
C14 C13 S7 128.4(4) . . ?
C15 C13 S7 115.0(4) . . ?
C13 C14 C16 117.9(4) . . ?
C13 C14 S8 127.1(4) . . ?
C16 C14 S8 114.9(4) . . ?
N7 C15 C13 176.1(7) . . ?
N8 C16 C14 177.7(6) . . ?
C2A C1A N1A 121.4(9) . . ?
N1B C1B C2B 113.2(5) . . ?
N1C C1C C2C 112.2(4) . . ?
C2D C1D N1D 122.1(6) . . ?
O13 C2C C1C 112.4(4) . . ?
O7 C2B C1B 112.0(5) . . ?
C1D C2D O19 126.0(6) . . ?
C1A C2A O1 121.7(12) . . ?
O1 C3A C4A 115.2(6) . . ?
O13 C3C C4C 109.4(3) . . ?
O7 C3B C4B 106.9(5) . . ?
C4D C3D O19 126.2(6) . . ?
O14 C4C C3C 106.9(4) . . ?
O8 C4B C3B 108.0(5) . . ?
O2 C4A C3A 120.1(6) . . ?
C3D C4D O20 124.0(6) . . ?
O8 C5B C6B 114.1(5) . . ?
C6D C5D O20 122.1(5) . . ?
O14 C5C C6C 112.2(4) . . ?
O2 C5A C6A 124.1(8) . . ?
N2B C6B C5B 112.0(4) . . ?
N2C C6C C5C 111.8(4) . . ?
C5D C6D N2D 126.3(6) . . ?
C5A C6A N2A 121.1(7) . . ?
N1C C7C C8C 111.5(4) . . ?
C8A C7A N1A 112.0(5) . . ?
C8B C7B N1B 111.3(4) . . ?
C8D C7D N1D 121.8(5) . . ?
O15 C8C C7C 113.1(4) . . ?
O9 C8B C7B 110.5(5) . . ?
O3 C8A C7A 115.0(5) . . ?
C7D C8D O21 127.3(6) . . ?
O15 C9C C10C 108.2(4) . . ?
O3 C9A C10A 108.5(5) . . ?
O9 C9B C10B 105.9(4) . . ?
C10D C9D O21 121.6(6) . . ?
O4 C10A C9A 108.4(4) . . ?
O10 C10B C9B 108.2(4) . . ?
O16 C10C C9C 108.8(4) . . ?
C9D C10D O22 123.3(6) . . ?
O10 C11B C12B 113.0(4) . . ?
O16 C11C C12C 113.4(4) . . ?
C12A C11A O4 121.4(6) . . ?
C12D C11D O22 129.9(7) . . ?
N2C C12C C11C 111.0(4) . . ?
N2B C12B C11B 113.1(5) . . ?
C11D C12D N2D 120.3(6) . . ?
C11A C12A N2A 129.1(6) . . ?
N1C C13C C14C 110.3(4) . . ?
N1B C13B C14B 111.9(4) . . ?
C14A C13A N1A 126.7(8) . . ?
C14D C13D N1D 124.5(7) . . ?
O11 C14B C13B 112.6(4) . . ?
O17 C14C C13C 113.5(4) . . ?
C13D C14D O23 121.3(7) . . ?
C13A C14A O5 124.8(7) . . ?
O17 C15C C16C 108.5(4) . . ?
O11 C15B C16B 106.6(4) . . ?
C16D C15D O23 117.8(7) . . ?
O5 C15A C16A 107.6(4) . . ?
O18 C16C C15C 107.7(4) . . ?
O12 C16B C15B 107.7(4) . . ?
C15D C16D O24 126.5(13) . . ?
C15D C16D C17D 120.9(19) . . ?
O24 C16D C17D 35.6(6) . . ?
O6 C16A C15A 108.5(5) . . ?
O24 C17D C18D 102.9(14) . . ?
O24 C17D C16D 48.0(8) . . ?
C18D C17D C16D 150.5(9) . . ?
O18 C17C C18C 114.2(4) . . ?
O12 C17B C18B 112.9(4) . . ?
O6 C17A C18A 115.1(5) . . ?
N2C C18C C17C 111.9(4) . . ?
C17B C18B N2B 113.0(4) . . ?
N2A C18A C17A 111.5(5) . . ?
C17D C18D N2D 116.4(6) . . ?
N20 C20 C21 180.000(9) . . ?
N20 N20 C20 180.000(12) 3_544 . ?

loop_
_geom_bond_atom_site_label_1
_geom_bond_atom_site_label_2
_geom_bond_distance
_geom_bond_site_symmetry_2
_geom_bond_publ_flag
Ag1 S2 2.4366(12) 3_545 ?
Ag1 S1 2.4394(12) . ?
Ag1 S2 2.5967(12) . ?
Ag1 Ag1 3.0054(6) 3_545 ?
Ag1 Ag1 3.0054(7) 4_455 ?
Ag1 Ag1 3.1695(8) 2_445 ?
Ag2 S6 2.4609(12) . ?
Ag2 S3 2.4620(12) . ?
Ag2 S4 2.5427(12) . ?
Ag2 Ag3 2.9731(6) . ?
Ag2 Ag2 3.0233(8) 2_455 ?
Ag2 Ag3 3.1832(6) 2_455 ?
Ag3 S4 2.4246(12) 2_455 ?
Ag3 S5 2.4329(12) . ?
Ag3 S6 2.5906(12) . ?
Ag3 Ag3 3.1553(8) 2_455 ?
Ag3 Ag2 3.1832(6) 2_455 ?
Ag4 S8 2.4261(12) 3 ?
Ag4 S7 2.4654(14) . ?
Ag4 S8 2.5465(13) . ?
Ag4 Ag4 3.0031(7) 3 ?
Ag4 Ag4 3.0031(7) 4 ?
S1 C1 1.724(5) . ?
S2 C2 1.748(4) . ?
S2 Ag1 2.4366(12) 4_455 ?
S3 C5 1.728(4) . ?
S4 C6 1.753(5) . ?
S4 Ag3 2.4246(12) 2_455 ?
S5 C9 1.730(5) . ?
S6 C10 1.748(5) . ?
S7 C13 1.718(5) . ?
S8 C14 1.748(5) . ?
S8 Ag4 2.4261(12) 4 ?
Na1 O1 2.418(4) . ?
Na1 O6 2.505(4) . ?
Na1 O4 2.554(4) . ?
Na1 O5 2.586(4) . ?
Na1 O3 2.587(4) . ?
Na1 O2 2.656(4) . ?
Na1 N2A 2.731(4) . ?
Na1 N1A 2.746(5) . ?
Na2 O9 2.421(4) . ?
Na2 O12 2.427(3) . ?
Na2 O7 2.447(4) . ?
Na2 O8 2.482(4) . ?
Na2 N2B 2.665(4) . ?
Na2 O11 2.668(4) . ?
Na2 N1B 2.689(4) . ?
Na2 O10 2.703(4) . ?
Na3 O17 2.452(4) . ?
Na3 O14 2.460(3) . ?
Na3 O15 2.490(4) . ?
Na3 O18 2.524(4) . ?
Na3 O13 2.542(3) . ?
Na3 O16 2.548(4) . ?
Na3 N2C 2.764(4) . ?
Na3 N1C 2.787(4) . ?
Na4 O23 2.476(4) . ?
Na4 O22 2.499(4) . ?
Na4 O24 2.538(4) . ?
Na4 O21 2.539(4) . ?
Na4 O19 2.541(4) . ?
Na4 O20 2.563(3) . ?
Na4 N1D 2.742(4) . ?
Na4 N2D 2.742(5) . ?
O1 C3A 1.351(7) . ?
O1 C2A 1.428(11) . ?
O2 C5A 1.288(10) . ?
O2 C4A 1.319(10) . ?
O3 C9A 1.420(6) . ?
O3 C8A 1.433(7) . ?
O4 C11A 1.392(7) . ?
O4 C10A 1.416(7) . ?
O5 C14A 1.398(7) . ?
O5 C15A 1.421(7) . ?
O6 C16A 1.399(6) . ?
O6 C17A 1.433(7) . ?
O7 C3B 1.445(8) . ?
O7 C2B 1.446(8) . ?
O8 C5B 1.421(7) . ?
O8 C4B 1.425(7) . ?
O9 C8B 1.417(6) . ?
O9 C9B 1.432(5) . ?
O10 C10B 1.412(6) . ?
O10 C11B 1.422(6) . ?
O11 C15B 1.422(6) . ?
O11 C14B 1.424(6) . ?
O12 C16B 1.409(5) . ?
O12 C17B 1.438(6) . ?
O13 C3C 1.413(5) . ?
O13 C2C 1.429(5) . ?
O14 C4C 1.419(5) . ?
O14 C5C 1.441(5) . ?
O15 C8C 1.416(6) . ?
O15 C9C 1.438(6) . ?
O16 C11C 1.403(6) . ?
O16 C10C 1.407(6) . ?
O17 C14C 1.419(6) . ?
O17 C15C 1.430(6) . ?
O18 C17C 1.428(6) . ?
O18 C16C 1.443(6) . ?
O19 C2D 1.376(8) . ?
O19 C3D 1.380(7) . ?
O20 C4D 1.397(7) . ?
O20 C5D 1.400(6) . ?
O21 C8D 1.337(9) . ?
O21 C9D 1.378(7) . ?
O22 C11D 1.319(8) . ?
O22 C10D 1.371(7) . ?
O23 C14D 1.407(9) . ?
O23 C15D 1.423(6) . ?
O24 C17D 1.139(10) . ?
O24 C16D 1.455(15) . ?
N1 C3 1.135(6) . ?
N2 C4 1.148(6) . ?
N3 C7 1.157(6) . ?
N4 C8 1.142(6) . ?
N5 C11 1.137(6) . ?
N6 C12 1.150(6) . ?
N7 C15 1.146(7) . ?
N8 C16 1.157(7) . ?
N1A C1A 1.439(14) . ?
N1A C13A 1.465(10) . ?
N1A C7A 1.498(8) . ?
N1B C1B 1.467(9) . ?
N1B C13B 1.486(7) . ?
N1B C7B 1.524(7) . ?
N1C C1C 1.467(6) . ?
N1C C7C 1.472(6) . ?
N1C C13C 1.481(6) . ?
N1D C1D 1.453(8) . ?
N1D C13D 1.464(8) . ?
N1D C7D 1.468(7) . ?
N2A C18A 1.451(7) . ?
N2A C12A 1.451(8) . ?
N2A C6A 1.479(10) . ?
N2B C6B 1.463(7) . ?
N2B C18B 1.475(7) . ?
N2B C12B 1.478(6) . ?
N2C C12C 1.466(6) . ?
N2C C18C 1.469(6) . ?
N2C C6C 1.476(6) . ?
N2D C6D 1.423(8) . ?
N2D C12D 1.490(9) . ?
N2D C18D 1.588(11) . ?
C1 C2 1.373(6) . ?
C1 C3 1.456(6) . ?
C2 C4 1.418(6) . ?
C5 C6 1.376(6) . ?
C5 C7 1.454(7) . ?
C6 C8 1.436(6) . ?
C9 C10 1.376(6) . ?
C9 C11 1.441(6) . ?
C10 C12 1.440(7) . ?
C13 C14 1.373(7) . ?
C13 C15 1.440(7) . ?
C14 C16 1.419(7) . ?
C1A C2A 1.289(17) . ?
C1B C2B 1.499(10) . ?
C1C C2C 1.506(7) . ?
C1D C2D 1.294(9) . ?
C3A C4A 1.397(11) . ?
C3C C4C 1.501(6) . ?
C3B C4B 1.453(10) . ?
C3D C4D 1.232(9) . ?
C5B C6B 1.479(8) . ?
C5D C6D 1.282(8) . ?
C5C C6C 1.518(6) . ?
C5A C6A 1.337(13) . ?
C7C C8C 1.503(7) . ?
C7A C8A 1.474(9) . ?
C7B C8B 1.494(9) . ?
C7D C8D 1.324(11) . ?
C9C C10C 1.514(8) . ?
C9A C10A 1.462(8) . ?
C9B C10B 1.477(7) . ?
C9D C10D 1.352(8) . ?
C11B C12B 1.511(7) . ?
C11C C12C 1.536(7) . ?
C11A C12A 1.219(9) . ?
C11D C12D 1.311(10) . ?
C13C C14C 1.493(7) . ?
C13B C14B 1.493(7) . ?
C13A C14A 1.174(10) . ?
C13D C14D 1.276(10) . ?
C15C C16C 1.487(7) . ?
C15B C16B 1.500(7) . ?
C15D C16D 1.241(10) . ?
C15A C16A 1.473(8) . ?
C16D C17D 1.95(3) . ?
C17D C18D 1.59(2) . ?
C17C C18C 1.490(6) . ?
C17B C18B 1.459(8) . ?
C17A C18A 1.456(8) . ?
C20 N20 1.16(2) . ?
C20 C21 1.45(2) . ?
N20 N20 0.89(3) 3_544 ?
